data_9017626
loop_
_publ_author_name
'Bindi, L.'
'Nestola, F.'
'De Battisti, L.'
'Guastoni, A.'

_publ_section_title
;
 Dervillite, Ag2AsS2, from Lengenbach quarry, Binn valley, Switzerland:
 occurrence and crystal structure
;
_journal_name_full 'Mineralogical Magazine'
_journal_page_first 3105
_journal_page_last 3112
_journal_volume 77
_journal_year 2013
_chemical_compound_source 'Lengenbach quarry, Binn valley, Switzerland'
_chemical_formula_sum 'Ag2 As S2'
_chemical_name_mineral Dervillite
_space_group_IT_number 7
_space_group_name_Hall 'P -2yc'
_space_group_name_H-M_alt 'P 1 c 1'
_symmetry_space_group_name_H-M 'P 1 c 1'
_cell_angle_alpha 90
_cell_angle_beta 99.352
_cell_angle_gamma 90
_cell_length_a 9.6155
_cell_length_b 12.9331
_cell_length_c 6.8616
_cell_formula_units_Z 8
_cell_volume 841.955
_database_code_amcsd 0019987
_exptl_crystal_density_diffrn 5.598
_cod_data_source_file inputs/fixed/downloads/18/18533.cif
_cod_data_source_block 18533
_cod_database_code 9017626

loop_
_space_group_symop_operation_xyz
x,y,z
x,-y,1/2+z

loop_
_atom_site_aniso_label
_atom_site_aniso_U_11
_atom_site_aniso_U_22
_atom_site_aniso_U_33
_atom_site_aniso_U_12
_atom_site_aniso_U_13
_atom_site_aniso_U_23
Ag1 0.05100 0.02820 0.02540 -0.00370 0.00490 -0.00290
Ag2 0.05200 0.04400 0.03530 0.01490 -0.00250 0.00750
Ag3 0.03720 0.02830 0.02840 -0.00300 0.00120 0.00140
Ag4 0.04600 0.02340 0.04250 -0.00620 0.01450 0.00620
Ag5 0.04300 0.02510 0.04500 -0.00360 0.01520 0.00670
Ag6 0.03600 0.06800 0.05700 -0.01300 0.01080 0.02700
Ag7 0.10900 0.07200 0.06800 -0.01900 -0.00400 0.04800
Ag8 0.03100 0.07300 0.11300 0.02100 0.00800 0.01600
As1 0.01610 0.01310 0.01890 0.00210 0.00370 0.00000
As2 0.01940 0.02110 0.01310 -0.00370 0.00200 -0.00030
As3 0.02040 0.01830 0.01260 -0.00290 0.00270 -0.00080
As4 0.01580 0.01590 0.01690 0.00120 0.00390 0.00200
S1 0.02400 0.01400 0.01800 -0.00200 0.00300 0.00300
S2 0.02100 0.01700 0.01800 -0.00300 0.00600 0.00100
S3 0.02400 0.01900 0.01500 0.00300 0.00300 -0.00200
S4 0.03300 0.02200 0.01100 0.00400 0.00100 -0.00100
S5 0.02000 0.02000 0.02100 -0.00100 0.00600 0.00100
S6 0.02100 0.01800 0.02900 -0.00600 0.01000 -0.00300
S7 0.01700 0.03000 0.01900 -0.00200 0.00700 0.00400
S8 0.02200 0.01700 0.02200 -0.00600 0.00700 0.00100

loop_
_atom_site_label
_atom_site_fract_x
_atom_site_fract_y
_atom_site_fract_z
_atom_site_U_iso_or_equiv
Ag1 0.23710 0.59590 0.42290 0.03500
Ag2 0.04160 0.91390 0.72620 0.04490
Ag3 0.69310 0.90710 0.12240 0.03180
Ag4 0.35750 0.89290 0.62930 0.03660
Ag5 0.56500 0.60590 0.89560 0.03670
Ag6 0.96150 0.78980 0.30720 0.05310
Ag7 0.83870 0.49270 0.65180 0.08500
Ag8 0.96100 0.68680 0.84800 0.07280
As1 0.31250 0.68540 0.93860 0.01600
As2 0.61780 0.68170 0.35130 0.01790
As3 0.30960 0.83090 0.17990 0.01710
As4 0.62600 0.82160 0.60350 0.01600
S1 0.15300 0.58130 0.05000 0.01850
S2 0.79180 0.91870 0.49990 0.01850
S3 0.19240 0.74550 0.65730 0.01930
S4 0.73330 0.75060 0.89160 0.02210
S5 0.84740 0.62910 0.41490 0.01990
S6 0.51420 0.56720 0.52240 0.02210
S7 0.09160 0.89570 0.10430 0.02180
S8 0.42720 0.93600 0.01200 0.01980

loop_
_cod_related_entry_id
_cod_related_entry_database
_cod_related_entry_code
1 AMCSD 0019987
